data_4106528
loop_
_publ_author_name
'C\'esar R. Solorio-Alvarado'
'Yahui Wang'
'Antonio M. Echavarren'

_publ_section_title
;
 Cyclopropanation with Gold(I) Carbenes by Retro-Buchner Reaction from
 Cycloheptatrienes
;
_journal_name_full 'Journal of the American Chemical Society'
_journal_page_first 11952
_journal_page_last 11955
_journal_paper_doi 10.1021/ja205046h
_journal_volume 133
_journal_year 2011
_chemical_formula_sum 'C16 H15 N O3'
_chemical_formula_weight 269.29
_space_group_IT_number 14
_symmetry_cell_setting monoclinic
_symmetry_space_group_name_Hall '-P 2ybc'
_symmetry_space_group_name_H-M 'P 1 21/c 1'
_atom_sites_solution_hydrogens geom
_atom_sites_solution_primary direct
_atom_sites_solution_secondary difmap
_audit_creation_method SHELXL-97
_cell_angle_alpha 90.00
_cell_angle_beta 98.782(6)
_cell_angle_gamma 90.00
_cell_formula_units_Z 4
_cell_length_a 12.306(2)
_cell_length_b 15.287(2)
_cell_length_c 7.0855(11)
_cell_measurement_reflns_used 2441
_cell_measurement_temperature 100(2)
_cell_measurement_theta_max 28.42
_cell_measurement_theta_min 3.15
_cell_volume 1317.3(3)
_computing_cell_refinement 'Bruker APEX2 v2009.1-0'
_computing_data_collection 'Bruker APEX2 v2009.1-0'
_computing_data_reduction 'Bruker SAINT V7.60A'
_computing_molecular_graphics 'Bruker SHELXTL'
_computing_publication_material 'Bruker SHELXTL'
_computing_structure_refinement 'SHELXS-97 (Sheldrick, 2008)'
_computing_structure_solution 'SHELXS-97 (Sheldrick, 2008)'
_diffrn_ambient_temperature 100(2)
_diffrn_detector_area_resol_mean 512
_diffrn_detector_type '4K CCD area detector APEX II'
_diffrn_measured_fraction_theta_full 0.996
_diffrn_measured_fraction_theta_max 0.872
_diffrn_measurement_device_type 'Kappa 4-axis goniometer bruker-nonius'
_diffrn_measurement_method
;
 Fullsphere data collection, phi and omega scans
;
_diffrn_measurement_specimen_support 'magnetic support whith 10 micron nylon fiber cryoloop'
_diffrn_radiation_monochromator 'Multilayer Montel 200 mirrors'
_diffrn_radiation_type MoK\a
_diffrn_radiation_wavelength 0.71073
_diffrn_reflns_av_R_equivalents 0.0367
_diffrn_reflns_av_sigmaI/netI 0.0494
_diffrn_reflns_limit_h_max 17
_diffrn_reflns_limit_h_min -17
_diffrn_reflns_limit_k_max 20
_diffrn_reflns_limit_k_min -20
_diffrn_reflns_limit_l_max 9
_diffrn_reflns_limit_l_min -9
_diffrn_reflns_number 7547
_diffrn_reflns_theta_full 25.00
_diffrn_reflns_theta_max 29.77
_diffrn_reflns_theta_min 1.67
_diffrn_source 'rotating anode X-ray tube'
_diffrn_source_current 70
_diffrn_source_power 50
_diffrn_source_size '3 mm x 0.3 mm fine focus'
_diffrn_source_type 'Bruker-Nonius FR 591'
_exptl_absorpt_coefficient_mu 0.094
_exptl_absorpt_correction_T_max 0.9899
_exptl_absorpt_correction_T_min 0.9721
_exptl_absorpt_correction_type empirical
_exptl_absorpt_process_details
; 
 SADABS Version 2008/1 Bruker-Nonius
 Blessing, Acta Cryst. (1995) A51 33-38
;
_exptl_crystal_colour colourless
_exptl_crystal_density_diffrn 1.358
_exptl_crystal_description needle
_exptl_crystal_F_000 568
_exptl_crystal_size_max 0.30
_exptl_crystal_size_mid 0.10
_exptl_crystal_size_min 0.10
_refine_diff_density_max 0.313
_refine_diff_density_min -0.267
_refine_diff_density_rms 0.047
_refine_ls_extinction_method none
_refine_ls_goodness_of_fit_ref 1.038
_refine_ls_hydrogen_treatment noref
_refine_ls_matrix_type full
_refine_ls_number_parameters 182
_refine_ls_number_reflns 3271
_refine_ls_number_restraints 0
_refine_ls_restrained_S_all 1.038
_refine_ls_R_factor_all 0.0648
_refine_ls_R_factor_gt 0.0471
_refine_ls_shift/su_max 0.001
_refine_ls_shift/su_mean 0.000
_refine_ls_structure_factor_coef Fsqd
_refine_ls_weighting_details 'calc w=1/[\s^2^(Fo^2^)+(0.0374P)^2^+0.5721P] where P=(Fo^2^+2Fc^2^)/3'
_refine_ls_weighting_scheme calc
_refine_ls_wR_factor_gt 0.1091
_refine_ls_wR_factor_ref 0.1189
_reflns_number_gt 2502
_reflns_number_total 3271
_reflns_threshold_expression >2sigma(I)
_cod_data_source_file ja205046h_si_002.cif
_cod_data_source_block soac_iv320
_cod_depositor_comments
;
The following automatic conversions were performed:

data name '_diffrn_measurement_specimen_suppport' was replaced with
'_diffrn_measurement_specimen_support' as specified in the
replacement file 'data/replacement-values/replacement_tags.lst'.

Automatic conversion script
Id: cif_correct_tags 9268 2022-04-12 08:56:07Z antanas 
;
_cod_original_cell_volume 1317.3(4)
_cod_database_code 4106528

loop_
_symmetry_equiv_pos_as_xyz
'x, y, z'
'-x, y+1/2, -z+1/2'
'-x, -y, -z'
'x, -y-1/2, z-1/2'

loop_
_atom_site_label
_atom_site_type_symbol
_atom_site_fract_x
_atom_site_fract_y
_atom_site_fract_z
_atom_site_U_iso_or_equiv
_atom_site_adp_type
_atom_site_occupancy
_atom_site_symmetry_multiplicity
_atom_site_calc_flag
_atom_site_refinement_flags
C1 C 0.95436(12) 0.20351(10) 1.0679(2) 0.0210(3) Uani 1 1 d .
C2 C 0.99791(12) 0.28724(10) 1.0862(2) 0.0212(3) Uani 1 1 d .
H2 H 0.9531 0.3356 1.0539 0.025 Uiso 1 1 calc R
C3 C 1.10877(13) 0.29815(10) 1.1531(2) 0.0223(3) Uani 1 1 d .
C4 C 1.17978(12) 0.22904(10) 1.2012(2) 0.0240(3) Uani 1 1 d .
H4 H 1.2541 0.2383 1.2443 0.029 Uiso 1 1 calc R
C5 C 1.13613(13) 0.14537(10) 1.1828(2) 0.0259(3) Uani 1 1 d .
H5 H 1.1817 0.0973 1.2143 0.031 Uiso 1 1 calc R
C6 C 1.02527(13) 0.13260(10) 1.1178(2) 0.0242(3) Uani 1 1 d .
H6 H 0.9974 0.0760 1.1070 0.029 Uiso 1 1 calc R
C7 C 0.83498(12) 0.19237(10) 1.0015(2) 0.0224(3) Uani 1 1 d .
H7 H 0.7938 0.2468 0.9721 0.027 Uiso 1 1 calc R
C8 C 0.79153(12) 0.11369(10) 0.8819(2) 0.0235(3) Uani 1 1 d .
H8 H 0.8478 0.0712 0.8590 0.028 Uiso 1 1 calc R
C9 C 0.77354(13) 0.12083(12) 1.0871(2) 0.0302(4) Uani 1 1 d .
H9A H 0.8155 0.0822 1.1794 0.036 Uiso 1 1 calc R
H9B H 0.6997 0.1337 1.1113 0.036 Uiso 1 1 calc R
C10 C 0.69664(12) 0.12060(9) 0.7258(2) 0.0216(3) Uani 1 1 d .
C11 C 0.69304(12) 0.06932(9) 0.5630(2) 0.0217(3) Uani 1 1 d .
H11 H 0.7528 0.0337 0.5504 0.026 Uiso 1 1 calc R
C12 C 0.60305(12) 0.06954(9) 0.4187(2) 0.0213(3) Uani 1 1 d .
H12 H 0.6024 0.0339 0.3121 0.026 Uiso 1 1 calc R
C13 C 0.51389(12) 0.12351(9) 0.4349(2) 0.0213(3) Uani 1 1 d .
C14 C 0.51561(12) 0.17559(10) 0.5966(2) 0.0243(3) Uani 1 1 d .
H14 H 0.4559 0.2113 0.6088 0.029 Uiso 1 1 calc R
C15 C 0.60563(13) 0.17428(10) 0.7389(2) 0.0241(3) Uani 1 1 d .
H15 H 0.6060 0.2097 0.8457 0.029 Uiso 1 1 calc R
C16 C 0.42226(13) 0.08241(12) 0.1269(2) 0.0316(4) Uani 1 1 d .
H16A H 0.4825 0.1018 0.0660 0.047 Uiso 1 1 calc R
H16B H 0.3544 0.0922 0.0431 0.047 Uiso 1 1 calc R
H16C H 0.4303 0.0211 0.1551 0.047 Uiso 1 1 calc R
N1 N 1.15217(11) 0.38761(9) 1.17218(19) 0.0282(3) Uani 1 1 d .
O1 O 1.08741(11) 0.44880(8) 1.1452(2) 0.0439(4) Uani 1 1 d .
O2 O 1.25190(10) 0.39752(8) 1.21350(19) 0.0385(3) Uani 1 1 d .
O3 O 0.42170(9) 0.12998(7) 0.29964(16) 0.0273(3) Uani 1 1 d .

loop_
_atom_site_aniso_label
_atom_site_aniso_U_11
_atom_site_aniso_U_22
_atom_site_aniso_U_33
_atom_site_aniso_U_23
_atom_site_aniso_U_13
_atom_site_aniso_U_12
C1 0.0237(7) 0.0249(7) 0.0153(7) -0.0017(6) 0.0064(6) -0.0006(6)
C2 0.0242(7) 0.0227(7) 0.0175(7) 0.0004(6) 0.0054(6) 0.0028(6)
C3 0.0274(7) 0.0235(7) 0.0165(7) 0.0003(6) 0.0046(6) -0.0033(6)
C4 0.0216(7) 0.0315(8) 0.0191(7) 0.0020(6) 0.0036(6) -0.0004(6)
C5 0.0276(8) 0.0272(8) 0.0233(8) 0.0033(6) 0.0055(6) 0.0058(6)
C6 0.0292(8) 0.0215(7) 0.0230(8) -0.0002(6) 0.0073(6) -0.0009(6)
C7 0.0228(7) 0.0226(7) 0.0233(8) -0.0018(6) 0.0079(6) -0.0006(6)
C8 0.0250(7) 0.0205(7) 0.0256(8) 0.0006(6) 0.0060(6) -0.0011(6)
C9 0.0257(8) 0.0393(9) 0.0268(8) 0.0073(7) 0.0074(6) -0.0056(7)
C10 0.0229(7) 0.0188(7) 0.0245(8) 0.0019(6) 0.0077(6) -0.0035(6)
C11 0.0202(7) 0.0194(7) 0.0274(8) 0.0022(6) 0.0096(6) 0.0011(6)
C12 0.0240(7) 0.0193(7) 0.0225(7) 0.0002(6) 0.0095(6) -0.0022(6)
C13 0.0192(7) 0.0207(7) 0.0251(8) 0.0048(6) 0.0068(6) -0.0025(6)
C14 0.0227(7) 0.0218(7) 0.0307(8) 0.0009(6) 0.0111(6) 0.0030(6)
C15 0.0278(8) 0.0215(7) 0.0248(8) -0.0027(6) 0.0099(6) -0.0012(6)
C16 0.0259(8) 0.0414(10) 0.0275(8) -0.0006(8) 0.0046(7) -0.0041(7)
N1 0.0301(7) 0.0288(7) 0.0246(7) 0.0019(6) 0.0010(6) -0.0052(6)
O1 0.0394(7) 0.0250(6) 0.0639(9) -0.0010(6) -0.0036(7) -0.0011(5)
O2 0.0296(6) 0.0400(7) 0.0435(7) 0.0068(6) -0.0025(5) -0.0118(5)
O3 0.0221(5) 0.0324(6) 0.0273(6) 0.0005(5) 0.0036(4) 0.0019(5)

loop_
_atom_type_symbol
_atom_type_description
_atom_type_scat_dispersion_real
_atom_type_scat_dispersion_imag
_atom_type_scat_source
C C 0.0033 0.0016 'International Tables Vol C Tables 4.2.6.8 and 6.1.1.4'
H H 0.0000 0.0000 'International Tables Vol C Tables 4.2.6.8 and 6.1.1.4'
N N 0.0061 0.0033 'International Tables Vol C Tables 4.2.6.8 and 6.1.1.4'
O O 0.0106 0.0060 'International Tables Vol C Tables 4.2.6.8 and 6.1.1.4'

loop_
_geom_angle_atom_site_label_1
_geom_angle_atom_site_label_2
_geom_angle_atom_site_label_3
_geom_angle
C2 C1 C6 118.25(14)
C2 C1 C7 119.08(13)
C6 C1 C7 122.65(14)
C3 C2 C1 119.35(14)
C4 C3 C2 123.10(14)
C4 C3 N1 118.87(14)
C2 C3 N1 118.03(13)
C3 C4 C5 117.48(14)
C6 C5 C4 120.62(14)
C5 C6 C1 121.20(14)
C1 C7 C9 119.29(13)
C1 C7 C8 120.98(12)
C9 C7 C8 59.68(10)
C10 C8 C9 119.93(13)
C10 C8 C7 121.92(13)
C9 C8 C7 59.75(10)
C8 C9 C7 60.57(10)
C11 C10 C15 117.41(14)
C11 C10 C8 120.01(13)
C15 C10 C8 122.50(14)
C12 C11 C10 122.06(13)
C11 C12 C13 119.43(14)
O3 C13 C12 124.30(14)
O3 C13 C14 116.13(13)
C12 C13 C14 119.57(14)
C15 C14 C13 120.16(14)
C14 C15 C10 121.35(14)
O1 N1 O2 123.12(14)
O1 N1 C3 118.59(13)
O2 N1 C3 118.29(14)
C13 O3 C16 116.82(12)

loop_
_geom_bond_atom_site_label_1
_geom_bond_atom_site_label_2
_geom_bond_distance
C1 C2 1.386(2)
C1 C6 1.403(2)
C1 C7 1.482(2)
C2 C3 1.384(2)
C3 C4 1.380(2)
C3 N1 1.467(2)
C4 C5 1.386(2)
C5 C6 1.385(2)
C7 C9 1.508(2)
C7 C8 1.521(2)
C8 C10 1.485(2)
C8 C9 1.507(2)
C10 C11 1.389(2)
C10 C15 1.403(2)
C11 C12 1.388(2)
C12 C13 1.391(2)
C13 O3 1.3724(18)
C13 C14 1.393(2)
C14 C15 1.379(2)
C16 O3 1.4247(19)
N1 O1 1.2247(18)
N1 O2 1.2269(18)
